data_4071797
loop_
_publ_author_name
'Shibue, Mayuko'
'Hirotsu, Masakazu'
'Nishioka, Takanori'
'Kinoshita, Isamu'

_publ_section_title
;
 Ruthenium and Rhodium Complexes with Thiolate-Containing Pincer Ligands
 Produced by C&#x2212;S Bond Cleavage of Pyridyl-Substituted
 Dibenzothiophenes
;
_journal_issue 17
_journal_name_full Organometallics
_journal_page_first 4475
_journal_paper_doi 10.1021/om8003916
_journal_volume 27
_journal_year 2008
_chemical_formula_moiety 'C40 H26 N2 O4 Ru2 S2 '
_chemical_formula_sum 'C40 H26 N2 O4 Ru2 S2'
_chemical_formula_weight 864.92
_space_group_IT_number 2
_symmetry_cell_setting triclinic
_symmetry_Int_Tables_number 2
_symmetry_space_group_name_Hall '-P 1'
_symmetry_space_group_name_H-M 'P -1'
_audit_creation_date 2008-04-18
_audit_creation_method 'by CrystalStructure 3.8'
_cell_angle_alpha 110.508(3)
_cell_angle_beta 90.7240(16)
_cell_angle_gamma 107.414(3)
_cell_formula_units_Z 2
_cell_length_a 10.3493(15)
_cell_length_b 11.1995(19)
_cell_length_c 16.002(2)
_cell_measurement_reflns_used 7392
_cell_measurement_temperature 193.1
_cell_measurement_theta_max 27.5
_cell_measurement_theta_min 4.0
_cell_volume 1643.2(4)
_computing_cell_refinement CrystalClear
_computing_data_collection CrystalClear
_computing_data_reduction CrystalStructure
_computing_publication_material 'CrystalStructure 3.8'
_computing_structure_refinement CRYSTALS
_computing_structure_solution SIR2002
_diffrn_detector_area_resol_mean 7.31
_diffrn_measured_fraction_theta_full 0.916
_diffrn_measured_fraction_theta_max 0.916
_diffrn_measurement_device_type 'Rigaku Mercury'
_diffrn_measurement_method \w
_diffrn_radiation_type 'Mo K\a'
_diffrn_radiation_wavelength 0.71070
_diffrn_reflns_av_R_equivalents 0.020
_diffrn_reflns_limit_h_max 13
_diffrn_reflns_limit_h_min -12
_diffrn_reflns_limit_k_max 14
_diffrn_reflns_limit_k_min -12
_diffrn_reflns_limit_l_max 20
_diffrn_reflns_limit_l_min -20
_diffrn_reflns_number 15307
_diffrn_reflns_theta_full 27.48
_diffrn_reflns_theta_max 27.48
_exptl_absorpt_coefficient_mu 1.094
_exptl_absorpt_correction_T_max 0.916
_exptl_absorpt_correction_T_min 0.751
_exptl_absorpt_correction_type multi-scan
_exptl_absorpt_process_details 'Jacobson, R. (1998) Private communication'
_exptl_crystal_colour yellow
_exptl_crystal_density_diffrn 1.748
_exptl_crystal_density_method 'not measured'
_exptl_crystal_description prism
_exptl_crystal_F_000 864.00
_exptl_crystal_size_max 0.21
_exptl_crystal_size_mid 0.08
_exptl_crystal_size_min 0.08
_refine_diff_density_max 1.11
_refine_diff_density_min -0.59
_refine_ls_extinction_method none
_refine_ls_goodness_of_fit_ref 1.015
_refine_ls_hydrogen_treatment refall
_refine_ls_number_parameters 477
_refine_ls_number_reflns 6917
_refine_ls_R_factor_gt 0.0280
_refine_ls_shift/su_max 0.0000
_refine_ls_structure_factor_coef Fsqd
_refine_ls_weighting_details 'w = 1/[0.0009Fo^2^ + 1.0000\s(Fo^2^)]/(4Fo^2^)'
_refine_ls_weighting_scheme calc
_refine_ls_wR_factor_ref 0.0810
_reflns_number_gt 6259
_reflns_number_total 6917
_reflns_threshold_expression F^2^>2.0\s(F^2^)
_cod_data_source_file om8003916_si_001.cif
_cod_data_source_block 2
_cod_original_formula_sum 'C40 H26 N2 O4 Ru2 S2 '
_cod_database_code 4071797

loop_
_symmetry_equiv_pos_site_id
_symmetry_equiv_pos_as_xyz
1 +X,+Y,+Z
2 -X,-Y,-Z

loop_
_atom_site_label
_atom_site_type_symbol
_atom_site_fract_x
_atom_site_fract_y
_atom_site_fract_z
_atom_site_U_iso_or_equiv
_atom_site_adp_type
_atom_site_occupancy
_atom_site_symmetry_multiplicity
_atom_site_calc_flag
_atom_site_refinement_flags
Ru(1) Ru 0.87539(2) 0.44534(2) 0.171470(10) 0.01655(4) Uani 1.00 1 d .
Ru(2) Ru 0.66992(2) 0.23102(2) 0.278120(10) 0.01611(4) Uani 1.00 1 d .
S(1) S 0.68042(5) 0.25298(5) 0.12915(3) 0.01803(11) Uani 1.00 1 d .
S(2) S 0.87584(5) 0.41207(5) 0.31711(3) 0.01823(11) Uani 1.00 1 d .
O(2) O 0.84365(17) 0.46576(18) -0.00924(11) 0.0302(4) Uani 1.00 1 d .
O(1) O 1.0516(2) 0.2585(2) 0.12333(13) 0.0426(5) Uani 1.00 1 d .
O(3) O 0.85222(19) 0.05107(19) 0.22147(13) 0.0405(5) Uani 1.00 1 d .
O(4) O 0.66050(18) 0.22211(19) 0.46329(12) 0.0364(4) Uani 1.00 1 d .
N(1) N 1.03045(17) 0.62934(18) 0.24061(12) 0.0209(4) Uani 1.00 1 d .
N(2) N 0.47229(17) 0.09490(17) 0.22400(12) 0.0195(4) Uani 1.00 1 d .
C(1) C 1.1645(2) 0.6454(2) 0.25384(16) 0.0259(5) Uani 1.00 1 d .
C(2) C 1.2571(2) 0.7614(2) 0.31293(17) 0.0291(5) Uani 1.00 1 d .
C(3) C 1.2144(2) 0.8689(2) 0.36184(17) 0.0284(5) Uani 1.00 1 d .
C(4) C 1.0767(2) 0.8534(2) 0.34766(16) 0.0265(5) Uani 1.00 1 d .
C(5) C 0.9856(2) 0.7329(2) 0.28717(14) 0.0214(4) Uani 1.00 1 d .
C(6) C 0.8380(2) 0.7069(2) 0.26736(14) 0.0209(4) Uani 1.00 1 d .
C(7) C 0.7794(2) 0.8077(2) 0.30266(16) 0.0276(5) Uani 1.00 1 d .
C(8) C 0.6422(2) 0.7803(2) 0.27914(17) 0.0304(6) Uani 1.00 1 d .
C(9) C 0.5647(2) 0.6539(2) 0.21901(16) 0.0265(5) Uani 1.00 1 d .
C(10) C 0.6213(2) 0.5505(2) 0.18130(14) 0.0203(4) Uani 1.00 1 d .
C(11) C 0.7600(2) 0.5753(2) 0.20867(13) 0.0174(4) Uani 1.00 1 d .
C(12) C 0.5396(2) 0.2910(2) 0.09375(13) 0.0201(4) Uani 1.00 1 d .
C(13) C 0.52725(19) 0.4198(2) 0.11328(14) 0.0200(4) Uani 1.00 1 d .
C(14) C 0.4153(2) 0.4250(2) 0.06508(16) 0.0273(5) Uani 1.00 1 d .
C(15) C 0.3164(2) 0.3111(2) 0.00706(16) 0.0327(6) Uani 1.00 1 d .
C(16) C 0.3244(2) 0.1852(2) -0.00544(16) 0.0315(5) Uani 1.00 1 d .
C(17) C 0.4368(2) 0.1759(2) 0.03613(14) 0.0247(5) Uani 1.00 1 d .
C(18) C 1.3148(2) 0.9973(2) 0.4270(2) 0.0458(7) Uani 1.00 1 d .
C(19) C 0.9903(2) 0.3290(2) 0.14125(15) 0.0245(5) Uani 1.00 1 d .
C(20) C 0.8606(2) 0.4590(2) 0.05914(15) 0.0211(4) Uani 1.00 1 d .
C(21) C 0.4403(2) -0.0383(2) 0.17633(15) 0.0253(5) Uani 1.00 1 d .
C(22) C 0.3102(2) -0.1187(2) 0.13684(16) 0.0296(5) Uani 1.00 1 d .
C(23) C 0.2051(2) -0.0642(2) 0.14528(15) 0.0265(5) Uani 1.00 1 d .
C(24) C 0.2381(2) 0.0728(2) 0.19310(14) 0.0252(5) Uani 1.00 1 d .
C(25) C 0.3723(2) 0.1523(2) 0.23191(13) 0.0201(4) Uani 1.00 1 d .
C(26) C 0.4167(2) 0.2983(2) 0.28423(14) 0.0201(4) Uani 1.00 1 d .
C(27) C 0.3234(2) 0.3692(2) 0.29906(15) 0.0245(5) Uani 1.00 1 d .
C(28) C 0.3675(2) 0.5045(2) 0.35375(15) 0.0259(5) Uani 1.00 1 d .
C(29) C 0.5021(2) 0.5666(2) 0.39385(15) 0.0243(5) Uani 1.00 1 d .
C(30) C 0.5975(2) 0.4968(2) 0.38070(13) 0.0194(4) Uani 1.00 1 d .
C(31) C 0.5548(2) 0.3608(2) 0.32144(13) 0.0175(4) Uani 1.00 1 d .
C(33) C 0.7365(2) 0.5734(2) 0.43336(14) 0.0199(4) Uani 1.00 1 d .
C(34) C 0.7475(2) 0.6794(2) 0.51555(14) 0.0254(5) Uani 1.00 1 d .
C(35) C 0.8714(2) 0.7632(2) 0.56679(15) 0.0297(5) Uani 1.00 1 d .
C(36) C 0.9910(2) 0.7433(2) 0.53901(15) 0.0293(5) Uani 1.00 1 d .
C(37) C 0.9843(2) 0.6345(2) 0.46138(15) 0.0256(5) Uani 1.00 1 d .
C(32) C 0.8596(2) 0.5496(2) 0.40881(13) 0.0201(4) Uani 1.00 1 d .
C(38) C 0.0606(2) -0.1489(2) 0.10361(17) 0.0376(6) Uani 1.00 1 d .
C(39) C 0.7792(2) 0.1114(2) 0.23876(15) 0.0236(5) Uani 1.00 1 d .
C(40) C 0.6659(2) 0.2240(2) 0.39281(15) 0.0223(5) Uani 1.00 1 d .
H(1) H 1.1964 0.5738 0.2201 0.031 Uiso 1.00 1 c R
H(2) H 1.3505 0.7681 0.3207 0.035 Uiso 1.00 1 c R
H(3) H 1.0443 0.9256 0.3792 0.032 Uiso 1.00 1 c R
H(4) H 0.8343 0.8946 0.3427 0.034 Uiso 1.00 1 c R
H(5) H 0.6002 0.8475 0.3040 0.039 Uiso 1.00 1 c R
H(6) H 0.4703 0.6362 0.2027 0.034 Uiso 1.00 1 c R
H(7) H 0.4079 0.5107 0.0730 0.036 Uiso 1.00 1 c R
H(8) H 0.2431 0.3190 -0.0246 0.041 Uiso 1.00 1 c R
H(9) H 0.2536 0.1061 -0.0421 0.035 Uiso 1.00 1 c R
H(10) H 0.4446 0.0897 0.0260 0.029 Uiso 1.00 1 c R
H(11) H 0.5110 -0.0775 0.1702 0.029 Uiso 1.00 1 c R
H(12) H 0.2923 -0.2120 0.1032 0.032 Uiso 1.00 1 c R
H(13) H 0.1688 0.1140 0.2008 0.029 Uiso 1.00 1 c R
H(14) H 0.2311 0.3248 0.2718 0.031 Uiso 1.00 1 c R
H(15) H 0.3056 0.5543 0.3638 0.034 Uiso 1.00 1 c R
H(16) H 0.5314 0.6593 0.4315 0.030 Uiso 1.00 1 c R
H(17) H 0.6662 0.6941 0.5369 0.030 Uiso 1.00 1 c R
H(18) H 0.8737 0.8344 0.6216 0.033 Uiso 1.00 1 c R
H(19) H 1.0771 0.8027 0.5721 0.031 Uiso 1.00 1 c R
H(20) H 1.0659 0.6171 0.4428 0.030 Uiso 1.00 1 c R
H(21) H 1.3202 0.9912 0.4846 0.052 Uiso 1.00 1 c R
H(22) H 1.2848 1.0711 0.4308 0.051 Uiso 1.00 1 c R
H(23) H 1.4023 1.0105 0.4072 0.051 Uiso 1.00 1 c R
H(24) H 0.0468 -0.1501 0.0445 0.040 Uiso 1.00 1 c R
H(25) H -0.0018 -0.1129 0.1388 0.040 Uiso 1.00 1 c R
H(26) H 0.0460 -0.2381 0.1009 0.040 Uiso 1.00 1 c R

loop_
_atom_site_aniso_label
_atom_site_aniso_U_11
_atom_site_aniso_U_22
_atom_site_aniso_U_33
_atom_site_aniso_U_12
_atom_site_aniso_U_13
_atom_site_aniso_U_23
Ru(1) 0.01490(9) 0.01943(10) 0.01729(10) 0.00791(7) 0.00379(7) 0.00712(7)
Ru(2) 0.01757(10) 0.01560(10) 0.01630(10) 0.00709(7) 0.00151(7) 0.00584(7)
S(1) 0.0180(2) 0.0200(2) 0.0166(2) 0.00786(19) 0.00165(19) 0.00593(19)
S(2) 0.0181(2) 0.0192(2) 0.0176(2) 0.00742(19) 0.00140(19) 0.0059(2)
O(2) 0.0339(8) 0.0374(9) 0.0250(8) 0.0140(7) 0.0061(6) 0.0161(7)
O(1) 0.0448(10) 0.0558(12) 0.0384(10) 0.0383(9) 0.0080(8) 0.0120(9)
O(3) 0.0447(10) 0.0363(10) 0.0483(11) 0.0285(8) 0.0075(8) 0.0120(8)
O(4) 0.0398(9) 0.0482(11) 0.0277(8) 0.0147(8) 0.0056(7) 0.0215(8)
N(1) 0.0169(8) 0.0216(8) 0.0236(8) 0.0050(6) 0.0023(6) 0.0087(7)
N(2) 0.0188(7) 0.0174(8) 0.0201(8) 0.0037(6) 0.0016(6) 0.0060(6)
C(1) 0.0191(10) 0.0270(11) 0.0325(11) 0.0085(8) 0.0052(8) 0.0113(9)
C(2) 0.0188(9) 0.0296(11) 0.0393(13) 0.0059(8) 0.0014(9) 0.0148(10)
C(3) 0.0262(10) 0.0217(10) 0.0370(12) 0.0057(8) -0.0013(9) 0.0124(9)
C(4) 0.0245(10) 0.0215(10) 0.0332(11) 0.0063(8) 0.0013(9) 0.0107(9)
C(5) 0.0218(9) 0.0212(9) 0.0244(10) 0.0087(8) 0.0035(8) 0.0108(8)
C(6) 0.0196(9) 0.0207(10) 0.0247(10) 0.0074(7) 0.0036(8) 0.0103(8)
C(7) 0.0278(10) 0.0212(10) 0.0344(12) 0.0090(8) 0.0051(9) 0.0101(9)
C(8) 0.0286(11) 0.0253(11) 0.0429(13) 0.0159(9) 0.0097(10) 0.0132(10)
C(9) 0.0197(9) 0.0313(11) 0.0351(12) 0.0123(8) 0.0057(8) 0.0166(10)
C(10) 0.0192(9) 0.0241(10) 0.0242(10) 0.0101(8) 0.0063(8) 0.0140(8)
C(11) 0.0199(9) 0.0220(9) 0.0167(9) 0.0105(7) 0.0069(7) 0.0114(8)
C(12) 0.0189(9) 0.0277(10) 0.0170(9) 0.0104(8) 0.0029(7) 0.0097(8)
C(13) 0.0158(8) 0.0272(10) 0.0209(9) 0.0070(7) 0.0046(7) 0.0132(8)
C(14) 0.0238(10) 0.0317(11) 0.0338(12) 0.0121(8) 0.0035(9) 0.0184(9)
C(15) 0.0218(10) 0.0446(14) 0.0344(12) 0.0106(9) -0.0036(9) 0.0183(11)
C(16) 0.0218(10) 0.0383(13) 0.0285(11) 0.0058(9) -0.0023(9) 0.0090(10)
C(17) 0.0236(10) 0.0272(11) 0.0230(10) 0.0092(8) 0.0021(8) 0.0083(8)
C(18) 0.0335(13) 0.0270(13) 0.0657(19) 0.0016(10) -0.0151(12) 0.0115(12)
C(19) 0.0233(10) 0.0325(12) 0.0207(10) 0.0128(9) 0.0049(8) 0.0102(9)
C(20) 0.0180(9) 0.0193(9) 0.0269(10) 0.0080(7) 0.0054(8) 0.0080(8)
C(21) 0.0281(10) 0.0207(10) 0.0257(10) 0.0073(8) 0.0039(8) 0.0073(8)
C(22) 0.0320(11) 0.0232(11) 0.0248(11) 0.0035(9) 0.0002(9) 0.0031(9)
C(23) 0.0262(10) 0.0280(11) 0.0191(10) 0.0032(8) 0.0016(8) 0.0063(8)
C(24) 0.0225(10) 0.0296(11) 0.0208(10) 0.0076(8) 0.0015(8) 0.0070(8)
C(25) 0.0213(9) 0.0230(10) 0.0171(9) 0.0071(7) 0.0040(7) 0.0087(8)
C(26) 0.0203(9) 0.0230(10) 0.0184(9) 0.0078(7) 0.0033(7) 0.0088(8)
C(27) 0.0202(9) 0.0311(11) 0.0252(10) 0.0112(8) 0.0036(8) 0.0116(9)
C(28) 0.0269(10) 0.0296(11) 0.0297(11) 0.0179(9) 0.0073(9) 0.0135(9)
C(29) 0.0312(11) 0.0204(10) 0.0237(10) 0.0123(8) 0.0056(9) 0.0075(8)
C(30) 0.0233(9) 0.0201(9) 0.0164(9) 0.0080(7) 0.0038(7) 0.0077(7)
C(31) 0.0203(9) 0.0196(9) 0.0160(9) 0.0100(7) 0.0039(7) 0.0077(7)
C(33) 0.0242(9) 0.0170(9) 0.0205(9) 0.0072(7) 0.0040(8) 0.0091(8)
C(34) 0.0287(11) 0.0234(10) 0.0223(10) 0.0089(8) 0.0056(8) 0.0060(8)
C(35) 0.0408(13) 0.0212(10) 0.0197(10) 0.0084(9) 0.0004(9) 0.0004(8)
C(36) 0.0302(11) 0.0248(11) 0.0233(10) 0.0021(9) -0.0047(9) 0.0035(9)
C(37) 0.0246(10) 0.0255(10) 0.0243(10) 0.0068(8) 0.0015(8) 0.0077(9)
C(32) 0.0253(10) 0.0182(9) 0.0158(9) 0.0057(7) 0.0028(7) 0.0063(7)
C(38) 0.0293(12) 0.0356(13) 0.0335(13) 0.0015(10) -0.0031(10) 0.0036(10)
C(39) 0.0251(10) 0.0215(10) 0.0258(11) 0.0099(8) 0.0040(8) 0.0084(8)
C(40) 0.0213(9) 0.0204(9) 0.0250(10) 0.0076(8) 0.0011(8) 0.0074(8)

loop_
_atom_type_symbol
_atom_type_description
_atom_type_scat_dispersion_real
_atom_type_scat_dispersion_imag
_atom_type_scat_source
C C 0.003 0.002
;
International Tables for Crystallography
(1992, Vol. C, Tables 4.2.6.8 and 6.1.1.4)
;
H H 0.000 0.000
;
International Tables for Crystallography
(1992, Vol. C, Table 6.1.1.4)
;
N N 0.006 0.003
;
International Tables for Crystallography
(1992, Vol. C, Tables 4.2.6.8 and 6.1.1.4)
;
O O 0.011 0.006
;
International Tables for Crystallography
(1992, Vol. C, Tables 4.2.6.8 and 6.1.1.4)
;
Ru Ru -1.259 0.836
;
International Tables for Crystallography
(1992, Vol. C, Tables 4.2.6.8 and 6.1.1.4)
;
S S 0.125 0.123
;
International Tables for Crystallography
(1992, Vol. C, Tables 4.2.6.8 and 6.1.1.4)
;

loop_
_geom_angle_atom_site_label_1
_geom_angle_atom_site_label_2
_geom_angle_atom_site_label_3
_geom_angle
_geom_angle_publ_flag
S(1) Ru(1) S(2) 82.883(17) yes
S(1) Ru(1) N(1) 165.53(5) yes
S(1) Ru(1) C(11) 92.58(5) yes
S(1) Ru(1) C(19) 89.53(6) yes
S(1) Ru(1) C(20) 92.31(5) yes
S(2) Ru(1) N(1) 85.52(5) yes
S(2) Ru(1) C(11) 94.11(6) yes
S(2) Ru(1) C(19) 84.54(7) yes
S(2) Ru(1) C(20) 175.14(5) yes
N(1) Ru(1) C(11) 79.63(7) yes
N(1) Ru(1) C(19) 97.96(7) yes
N(1) Ru(1) C(20) 99.12(8) yes
C(11) Ru(1) C(19) 177.34(7) yes
C(11) Ru(1) C(20) 85.35(9) yes
C(19) Ru(1) C(20) 96.19(10) yes
S(1) Ru(2) S(2) 82.884(17) yes
S(1) Ru(2) N(2) 85.51(5) yes
S(1) Ru(2) C(31) 92.95(6) yes
S(1) Ru(2) C(39) 87.33(7) yes
S(1) Ru(2) C(40) 177.08(6) yes
S(2) Ru(2) N(2) 165.47(6) yes
S(2) Ru(2) C(31) 92.13(5) yes
S(2) Ru(2) C(39) 87.29(5) yes
S(2) Ru(2) C(40) 94.75(5) yes
N(2) Ru(2) C(31) 79.73(7) yes
N(2) Ru(2) C(39) 100.91(7) yes
N(2) Ru(2) C(40) 96.56(7) yes
C(31) Ru(2) C(39) 179.32(7) yes
C(31) Ru(2) C(40) 85.42(10) yes
C(39) Ru(2) C(40) 94.27(10) yes
Ru(1) S(1) Ru(2) 97.069(15) yes
Ru(1) S(1) C(12) 109.22(7) yes
Ru(2) S(1) C(12) 113.45(7) yes
Ru(1) S(2) Ru(2) 96.811(16) yes
Ru(1) S(2) C(32) 113.63(8) yes
Ru(2) S(2) C(32) 109.41(6) yes
Ru(1) N(1) C(1) 125.41(15) yes
Ru(1) N(1) C(5) 114.91(12) yes
C(1) N(1) C(5) 118.71(15) yes
Ru(2) N(2) C(21) 125.97(16) yes
Ru(2) N(2) C(25) 114.91(12) yes
C(21) N(2) C(25) 118.81(16) yes
N(1) C(1) C(2) 122.7(2) yes
C(1) C(2) C(3) 120.0(2) yes
C(2) C(3) C(4) 117.52(17) yes
C(2) C(3) C(18) 120.7(2) yes
C(4) C(3) C(18) 121.8(2) yes
C(3) C(4) C(5) 120.6(2) yes
N(1) C(5) C(4) 120.4(2) yes
N(1) C(5) C(6) 114.89(15) yes
C(4) C(5) C(6) 124.7(2) yes
C(5) C(6) C(7) 121.55(16) yes
C(5) C(6) C(11) 116.6(2) yes
C(7) C(6) C(11) 121.80(19) yes
C(6) C(7) C(8) 119.50(17) yes
C(7) C(8) C(9) 119.8(2) yes
C(8) C(9) C(10) 122.0(2) yes
C(9) C(10) C(11) 118.55(16) yes
C(9) C(10) C(13) 116.64(18) yes
C(11) C(10) C(13) 124.8(2) yes
Ru(1) C(11) C(6) 112.62(15) yes
Ru(1) C(11) C(10) 129.21(13) yes
C(6) C(11) C(10) 118.1(2) yes
S(1) C(12) C(13) 127.22(13) yes
S(1) C(12) C(17) 112.59(19) yes
C(13) C(12) C(17) 120.1(2) yes
C(10) C(13) C(12) 126.0(2) yes
C(10) C(13) C(14) 117.8(2) yes
C(12) C(13) C(14) 116.24(16) yes
C(13) C(14) C(15) 122.8(2) yes
C(14) C(15) C(16) 119.9(2) yes
C(15) C(16) C(17) 119.08(18) yes
C(12) C(17) C(16) 121.5(2) yes
Ru(1) C(19) O(1) 177.37(19) yes
Ru(1) C(20) O(2) 176.04(18) yes
N(2) C(21) C(22) 122.6(2) yes
C(21) C(22) C(23) 120.2(2) yes
C(22) C(23) C(24) 117.32(19) yes
C(22) C(23) C(38) 122.0(2) yes
C(24) C(23) C(38) 120.7(2) yes
C(23) C(24) C(25) 121.0(2) yes
N(2) C(25) C(24) 120.04(19) yes
N(2) C(25) C(26) 115.11(16) yes
C(24) C(25) C(26) 124.8(2) yes
C(25) C(26) C(27) 120.91(17) yes
C(25) C(26) C(31) 117.0(2) yes
C(27) C(26) C(31) 121.99(18) yes
C(26) C(27) C(28) 119.04(18) yes
C(27) C(28) C(29) 119.7(2) yes
C(28) C(29) C(30) 122.19(19) yes
C(29) C(30) C(31) 118.22(18) yes
C(29) C(30) C(33) 116.53(16) yes
C(31) C(30) C(33) 125.2(2) yes
Ru(2) C(31) C(26) 112.43(14) yes
Ru(2) C(31) C(30) 128.96(15) yes
C(26) C(31) C(30) 118.6(2) yes
C(30) C(33) C(34) 117.8(2) yes
C(30) C(33) C(32) 126.30(16) yes
C(34) C(33) C(32) 115.88(17) yes
C(33) C(34) C(35) 122.9(2) yes
C(34) C(35) C(36) 120.20(19) yes
C(35) C(36) C(37) 118.79(18) yes
C(36) C(37) C(32) 121.4(2) yes
S(2) C(32) C(33) 126.26(12) yes
S(2) C(32) C(37) 113.11(17) yes
C(33) C(32) C(37) 120.54(17) yes
Ru(2) C(39) O(3) 173.70(16) yes
Ru(2) C(40) O(4) 177.7(2) yes
N(1) C(1) H(1) 118.7 no
C(2) C(1) H(1) 118.5 no
C(1) C(2) H(2) 119.9 no
C(3) C(2) H(2) 120.1 no
C(3) C(4) H(3) 119.7 no
C(5) C(4) H(3) 119.6 no
C(6) C(7) H(4) 119.8 no
C(8) C(7) H(4) 120.7 no
C(7) C(8) H(5) 120.4 no
C(9) C(8) H(5) 119.8 no
C(8) C(9) H(6) 119.3 no
C(10) C(9) H(6) 118.7 no
C(13) C(14) H(7) 118.5 no
C(15) C(14) H(7) 118.7 no
C(14) C(15) H(8) 120.2 no
C(16) C(15) H(8) 119.9 no
C(15) C(16) H(9) 120.5 no
C(17) C(16) H(9) 120.4 no
C(12) C(17) H(10) 118.9 no
C(16) C(17) H(10) 119.6 no
C(3) C(18) H(21) 109.1 no
C(3) C(18) H(22) 109.5 no
C(3) C(18) H(23) 109.8 no
H(21) C(18) H(22) 109.5 no
H(21) C(18) H(23) 109.5 no
H(22) C(18) H(23) 109.5 no
N(2) C(21) H(11) 118.4 no
C(22) C(21) H(11) 119.1 no
C(21) C(22) H(12) 119.9 no
C(23) C(22) H(12) 119.9 no
C(23) C(24) H(13) 119.9 no
C(25) C(24) H(13) 119.0 no
C(26) C(27) H(14) 120.2 no
C(28) C(27) H(14) 120.8 no
C(27) C(28) H(15) 120.0 no
C(29) C(28) H(15) 120.3 no
C(28) C(29) H(16) 119.1 no
C(30) C(29) H(16) 118.7 no
C(33) C(34) H(17) 118.5 no
C(35) C(34) H(17) 118.5 no
C(34) C(35) H(18) 119.8 no
C(36) C(35) H(18) 120.0 no
C(35) C(36) H(19) 121.0 no
C(37) C(36) H(19) 120.2 no
C(36) C(37) H(20) 119.7 no
C(32) C(37) H(20) 118.9 no
C(23) C(38) H(24) 109.4 no
C(23) C(38) H(25) 110.1 no
C(23) C(38) H(26) 108.9 no
H(24) C(38) H(25) 109.5 no
H(24) C(38) H(26) 109.5 no
H(25) C(38) H(26) 109.5 no

loop_
_geom_bond_atom_site_label_1
_geom_bond_atom_site_label_2
_geom_bond_distance
_geom_bond_publ_flag
Ru(1) S(1) 2.3479(4) yes
Ru(1) S(2) 2.4859(5) yes
Ru(1) N(1) 2.1033(14) yes
Ru(1) C(11) 2.086(2) yes
Ru(1) C(19) 1.961(2) yes
Ru(1) C(20) 1.865(2) yes
Ru(2) S(1) 2.4812(5) yes
Ru(2) S(2) 2.3528(4) yes
Ru(2) N(2) 2.1027(14) yes
Ru(2) C(31) 2.089(2) yes
Ru(2) C(39) 1.950(2) yes
Ru(2) C(40) 1.865(2) yes
S(1) C(12) 1.774(2) yes
S(2) C(32) 1.7694(19) yes
O(2) C(20) 1.138(3) yes
O(1) C(19) 1.121(3) yes
O(4) C(40) 1.137(3) yes
O(3) C(39) 1.133(3) yes
N(1) C(1) 1.349(2) yes
N(1) C(5) 1.357(3) yes
N(2) C(21) 1.348(2) yes
N(2) C(25) 1.358(3) yes
C(1) C(2) 1.368(2) yes
C(2) C(3) 1.387(3) yes
C(3) C(4) 1.388(3) yes
C(3) C(18) 1.504(2) yes
C(4) C(5) 1.395(2) yes
C(5) C(6) 1.474(3) yes
C(6) C(7) 1.391(3) yes
C(6) C(11) 1.416(2) yes
C(7) C(8) 1.377(3) yes
C(8) C(9) 1.386(2) yes
C(9) C(10) 1.405(3) yes
C(10) C(11) 1.411(2) yes
C(10) C(13) 1.509(2) yes
C(12) C(13) 1.411(3) yes
C(12) C(17) 1.402(2) yes
C(13) C(14) 1.411(3) yes
C(14) C(15) 1.378(2) yes
C(15) C(16) 1.381(4) yes
C(16) C(17) 1.381(3) yes
C(21) C(22) 1.370(2) yes
C(22) C(23) 1.385(3) yes
C(23) C(24) 1.384(3) yes
C(23) C(38) 1.504(2) yes
C(24) C(25) 1.399(2) yes
C(25) C(26) 1.472(2) yes
C(26) C(27) 1.398(3) yes
C(26) C(31) 1.405(2) yes
C(27) C(28) 1.384(2) yes
C(28) C(29) 1.386(3) yes
C(29) C(30) 1.408(3) yes
C(30) C(31) 1.410(2) yes
C(30) C(33) 1.496(2) yes
C(33) C(34) 1.404(2) yes
C(33) C(32) 1.412(3) yes
C(34) C(35) 1.383(2) yes
C(35) C(36) 1.374(3) yes
C(36) C(37) 1.385(2) yes
C(37) C(32) 1.398(2) yes
C(1) H(1) 0.950 no
C(2) H(2) 0.950 no
C(4) H(3) 0.950 no
C(7) H(4) 0.950 no
C(8) H(5) 0.950 no
C(9) H(6) 0.950 no
C(14) H(7) 0.950 no
C(15) H(8) 0.950 no
C(16) H(9) 0.950 no
C(17) H(10) 0.950 no
C(18) H(21) 0.950 no
C(18) H(22) 0.950 no
C(18) H(23) 0.950 no
C(21) H(11) 0.950 no
C(22) H(12) 0.950 no
C(24) H(13) 0.950 no
C(27) H(14) 0.950 no
C(28) H(15) 0.950 no
C(29) H(16) 0.950 no
C(34) H(17) 0.950 no
C(35) H(18) 0.950 no
C(36) H(19) 0.950 no
C(37) H(20) 0.950 no
C(38) H(24) 0.950 no
C(38) H(25) 0.950 no
C(38) H(26) 0.950 no

loop_
_geom_contact_atom_site_label_1
_geom_contact_atom_site_label_2
_geom_contact_distance
_geom_contact_site_symmetry_2
O(2) O(2) 3.079(2) 2_765
O(2) C(14) 3.485(3) 2_665
O(2) C(15) 3.378(3) 2_665
O(2) C(20) 3.116(2) 2_765
O(2) C(22) 3.530(2) 2_655
O(1) C(15) 3.354(3) 1_655
O(1) C(27) 3.553(2) 1_655
O(1) C(38) 3.458(3) 2_655
O(4) C(2) 3.599(3) 2_766
O(4) C(18) 3.545(4) 2_766
O(4) C(28) 3.508(2) 2_666
O(4) C(29) 3.514(3) 2_666
O(4) C(36) 3.512(3) 2_766
O(4) C(37) 3.542(2) 2_766
O(3) C(7) 3.311(3) 1_545
O(3) C(8) 3.583(3) 1_545
O(3) C(16) 3.582(2) 2_655
C(2) O(4) 3.599(3) 2_766
C(2) C(22) 3.506(4) 1_665
C(7) O(3) 3.311(3) 1_565
C(8) O(3) 3.583(3) 1_565
C(14) O(2) 3.485(3) 2_665
C(14) C(14) 3.320(3) 2_665
C(15) O(2) 3.378(3) 2_665
C(15) O(1) 3.354(3) 1_455
C(16) O(3) 3.582(2) 2_655
C(18) O(4) 3.545(4) 2_766
C(20) O(2) 3.116(2) 2_765
C(20) C(20) 3.539(3) 2_765
C(22) O(2) 3.530(2) 2_655
C(22) C(2) 3.506(4) 1_445
C(27) O(1) 3.553(2) 1_455
C(27) C(34) 3.253(3) 2_666
C(27) C(35) 3.380(3) 2_666
C(28) O(4) 3.508(2) 2_666
C(28) C(34) 3.413(3) 2_666
C(29) O(4) 3.514(3) 2_666
C(34) C(27) 3.253(3) 2_666
C(34) C(28) 3.413(3) 2_666
C(35) C(27) 3.380(3) 2_666
C(36) O(4) 3.512(3) 2_766
C(36) C(40) 3.575(3) 2_766
C(37) O(4) 3.542(2) 2_766
C(38) O(1) 3.458(3) 2_655
C(40) C(36) 3.575(3) 2_766
S(1) H(10) 3.584 2_655
S(2) H(19) 3.582 2_766
O(2) H(1) 3.249 2_765
O(2) H(7) 2.901 2_665
O(2) H(8) 2.702 2_665
O(2) H(12) 2.622 2_655
O(2) H(26) 3.185 1_665
O(2) H(26) 3.020 2_655
O(1) H(8) 3.229 1_655
O(1) H(13) 2.858 1_655
O(1) H(14) 2.734 1_655
O(1) H(24) 2.575 2_655
O(4) H(2) 3.425 2_766
O(4) H(15) 2.940 2_666
O(4) H(16) 2.939 2_666
O(4) H(19) 2.856 2_766
O(4) H(20) 2.909 2_766
O(4) H(21) 2.849 2_766
O(4) H(23) 2.868 1_445
O(3) H(4) 3.010 1_545
O(3) H(5) 3.519 1_545
O(3) H(9) 2.787 2_655
O(3) H(13) 3.186 1_655
O(3) H(18) 3.374 2_766
O(3) H(19) 3.092 2_766
O(3) H(25) 2.723 1_655
N(1) H(26) 3.069 1_665
N(2) H(23) 3.406 1_445
C(1) H(6) 3.301 1_655
C(1) H(12) 3.409 1_665
C(1) H(15) 2.889 1_655
C(1) H(26) 3.509 1_665
C(2) H(5) 3.409 1_655
C(2) H(6) 3.189 1_655
C(2) H(12) 3.486 1_665
C(2) H(15) 2.881 1_655
C(4) H(18) 3.233 2_776
C(5) H(25) 3.374 1_665
C(5) H(26) 3.160 1_665
C(6) H(25) 3.471 1_665
C(6) H(26) 3.551 1_665
C(8) H(2) 3.073 1_455
C(8) H(11) 3.256 1_565
C(9) H(2) 3.087 1_455
C(9) H(11) 3.551 1_565
C(10) H(8) 3.439 2_665
C(11) H(8) 3.541 2_665
C(12) H(12) 3.585 2_655
C(13) H(7) 3.362 2_665
C(14) H(7) 3.030 2_665
C(15) H(7) 3.499 2_665
C(15) H(24) 3.589 2_555
C(15) H(25) 3.581 2_555
C(16) H(11) 3.228 2_655
C(17) H(10) 3.390 2_655
C(17) H(11) 3.203 2_655
C(18) H(16) 3.549 2_776
C(18) H(17) 3.242 2_776
C(18) H(18) 3.340 2_776
C(19) H(14) 3.254 1_655
C(19) H(24) 2.887 2_655
C(20) H(8) 3.191 2_665
C(20) H(12) 3.024 2_655
C(20) H(26) 3.181 1_665
C(20) H(26) 3.266 2_655
C(21) H(5) 3.401 1_545
C(21) H(10) 3.382 2_655
C(21) H(23) 3.586 1_445
C(24) H(18) 3.140 2_666
C(25) H(17) 3.577 2_666
C(25) H(18) 3.484 2_666
C(26) H(17) 2.978 2_666
C(26) H(18) 3.539 2_666
C(27) H(1) 3.517 1_455
C(27) H(17) 2.958 2_666
C(27) H(18) 3.207 2_666
C(28) H(1) 3.195 1_455
C(28) H(2) 3.230 1_455
C(28) H(17) 3.226 2_666
C(29) H(2) 3.585 1_455
C(29) H(17) 3.473 2_666
C(30) H(17) 3.512 2_666
C(31) H(17) 3.319 2_666
C(34) H(14) 3.424 2_666
C(34) H(22) 2.747 2_776
C(35) H(3) 3.115 2_776
C(35) H(13) 3.563 2_666
C(35) H(14) 3.161 2_666
C(35) H(22) 2.794 2_776
C(37) H(20) 3.569 2_766
C(38) H(8) 3.120 2_555
C(38) H(9) 3.599 2_555
C(39) H(4) 3.552 1_545
C(39) H(5) 3.492 1_545
C(39) H(9) 3.172 2_655
C(39) H(19) 3.048 2_766
C(40) H(16) 3.598 2_666
C(40) H(19) 2.835 2_766
C(40) H(20) 3.372 2_766
C(40) H(23) 3.117 1_445
H(1) O(2) 3.249 2_765
H(1) C(27) 3.517 1_655
H(1) C(28) 3.195 1_655
H(1) H(6) 2.752 1_655
H(1) H(7) 3.275 1_655
H(1) H(12) 3.464 1_665
H(1) H(14) 3.287 1_655
H(1) H(15) 2.654 1_655
H(2) O(4) 3.425 2_766
H(2) C(8) 3.073 1_655
H(2) C(9) 3.087 1_655
H(2) C(28) 3.230 1_655
H(2) C(29) 3.585 1_655
H(2) H(5) 2.520 1_655
H(2) H(6) 2.547 1_655
H(2) H(11) 3.585 1_665
H(2) H(15) 2.631 1_655
H(2) H(16) 3.306 1_655
H(3) C(35) 3.115 2_776
H(3) H(18) 2.570 2_776
H(3) H(19) 3.478 2_776
H(4) O(3) 3.010 1_565
H(4) C(39) 3.552 1_565
H(4) H(18) 3.453 2_776
H(4) H(19) 3.010 2_776
H(4) H(21) 3.269 2_776
H(5) O(3) 3.519 1_565
H(5) C(2) 3.409 1_455
H(5) C(21) 3.401 1_565
H(5) C(39) 3.492 1_565
H(5) H(2) 2.520 1_455
H(5) H(11) 2.797 1_565
H(5) H(21) 3.184 2_776
H(5) H(23) 3.236 1_455
H(6) C(1) 3.301 1_455
H(6) C(2) 3.189 1_455
H(6) H(1) 2.752 1_455
H(6) H(2) 2.547 1_455
H(6) H(11) 3.331 1_565
H(6) H(12) 3.538 1_565
H(7) O(2) 2.901 2_665
H(7) C(13) 3.362 2_665
H(7) C(14) 3.030 2_665
H(7) C(15) 3.499 2_665
H(7) H(1) 3.275 1_455
H(7) H(7) 3.024 2_665
H(7) H(12) 3.535 1_565
H(8) O(2) 2.702 2_665
H(8) O(1) 3.229 1_455
H(8) C(10) 3.439 2_665
H(8) C(11) 3.541 2_665
H(8) C(20) 3.191 2_665
H(8) C(38) 3.120 2_555
H(8) H(24) 2.973 2_555
H(8) H(25) 2.895 2_555
H(8) H(26) 2.962 2_555
H(9) O(3) 2.787 2_655
H(9) C(38) 3.599 2_555
H(9) C(39) 3.172 2_655
H(9) H(11) 3.221 2_655
H(9) H(24) 3.291 2_555
H(9) H(25) 3.048 2_555
H(10) S(1) 3.584 2_655
H(10) C(17) 3.390 2_655
H(10) C(21) 3.382 2_655
H(10) H(10) 2.506 2_655
H(10) H(11) 3.140 2_655
H(11) C(8) 3.256 1_545
H(11) C(9) 3.551 1_545
H(11) C(16) 3.228 2_655
H(11) C(17) 3.203 2_655
H(11) H(2) 3.585 1_445
H(11) H(5) 2.797 1_545
H(11) H(6) 3.331 1_545
H(11) H(9) 3.221 2_655
H(11) H(10) 3.140 2_655
H(12) O(2) 2.622 2_655
H(12) C(1) 3.409 1_445
H(12) C(2) 3.486 1_445
H(12) C(12) 3.585 2_655
H(12) C(20) 3.024 2_655
H(12) H(1) 3.464 1_445
H(12) H(6) 3.538 1_545
H(12) H(7) 3.535 1_545
H(13) O(1) 2.858 1_455
H(13) O(3) 3.186 1_455
H(13) C(35) 3.563 2_666
H(13) H(18) 2.764 2_666
H(14) O(1) 2.734 1_455
H(14) C(19) 3.254 1_455
H(14) C(34) 3.424 2_666
H(14) C(35) 3.161 2_666
H(14) H(1) 3.287 1_455
H(14) H(17) 3.324 2_666
H(14) H(18) 2.878 2_666
H(15) O(4) 2.940 2_666
H(15) C(1) 2.889 1_455
H(15) C(2) 2.881 1_455
H(15) H(1) 2.654 1_455
H(15) H(2) 2.631 1_455
H(15) H(20) 2.958 1_455
H(16) O(4) 2.939 2_666
H(16) C(18) 3.549 2_776
H(16) C(40) 3.598 2_666
H(16) H(2) 3.306 1_455
H(16) H(21) 3.486 2_776
H(16) H(22) 3.063 2_776
H(16) H(23) 3.543 2_776
H(17) C(18) 3.242 2_776
H(17) C(25) 3.577 2_666
H(17) C(26) 2.978 2_666
H(17) C(27) 2.958 2_666
H(17) C(28) 3.226 2_666
H(17) C(29) 3.473 2_666
H(17) C(30) 3.512 2_666
H(17) C(31) 3.319 2_666
H(17) H(14) 3.324 2_666
H(17) H(22) 2.384 2_776
H(17) H(23) 3.405 2_776
H(18) O(3) 3.374 2_766
H(18) C(4) 3.233 2_776
H(18) C(18) 3.340 2_776
H(18) C(24) 3.140 2_666
H(18) C(25) 3.484 2_666
H(18) C(26) 3.539 2_666
H(18) C(27) 3.207 2_666
H(18) H(3) 2.570 2_776
H(18) H(4) 3.453 2_776
H(18) H(13) 2.764 2_666
H(18) H(14) 2.878 2_666
H(18) H(22) 2.478 2_776
H(19) S(2) 3.582 2_766
H(19) O(4) 2.856 2_766
H(19) O(3) 3.092 2_766
H(19) C(39) 3.048 2_766
H(19) C(40) 2.835 2_766
H(19) H(3) 3.478 2_776
H(19) H(4) 3.010 2_776
H(20) O(4) 2.909 2_766
H(20) C(37) 3.569 2_766
H(20) C(40) 3.372 2_766
H(20) H(15) 2.958 1_655
H(21) O(4) 2.849 2_766
H(21) H(4) 3.269 2_776
H(21) H(5) 3.184 2_776
H(21) H(16) 3.486 2_776
H(21) H(23) 3.342 2_876
H(22) C(34) 2.747 2_776
H(22) C(35) 2.794 2_776
H(22) H(16) 3.063 2_776
H(22) H(17) 2.384 2_776
H(22) H(18) 2.478 2_776
H(23) O(4) 2.868 1_665
H(23) N(2) 3.406 1_665
H(23) C(21) 3.586 1_665
H(23) C(40) 3.117 1_665
H(23) H(5) 3.236 1_655
H(23) H(16) 3.543 2_776
H(23) H(17) 3.405 2_776
H(23) H(21) 3.342 2_876
H(24) O(1) 2.575 2_655
H(24) C(15) 3.589 2_555
H(24) C(19) 2.887 2_655
H(24) H(8) 2.973 2_555
H(24) H(9) 3.291 2_555
H(25) O(3) 2.723 1_455
H(25) C(5) 3.374 1_445
H(25) C(6) 3.471 1_445
H(25) C(15) 3.581 2_555
H(25) H(8) 2.895 2_555
H(25) H(9) 3.048 2_555
H(26) O(2) 3.185 1_445
H(26) O(2) 3.020 2_655
H(26) N(1) 3.069 1_445
H(26) C(1) 3.509 1_445
H(26) C(5) 3.160 1_445
H(26) C(6) 3.551 1_445
H(26) C(20) 3.181 1_445
H(26) C(20) 3.266 2_655
H(26) H(8) 2.962 2_555
Ru(1) Ru(2) 3.6198(2) .
S(1) S(2) 3.2009(6) .

loop_
_geom_torsion_atom_site_label_1
_geom_torsion_atom_site_label_2
_geom_torsion_atom_site_label_3
_geom_torsion_atom_site_label_4
_geom_torsion
_geom_torsion_publ_flag
S(1) Ru(1) S(2) Ru(2) -4.63(2) ?
S(1) Ru(1) S(2) C(32) -119.31(7) ?
S(2) Ru(1) S(1) Ru(2) 4.39(2) ?
S(2) Ru(1) S(1) C(12) 122.30(7) ?
S(1) Ru(1) N(1) C(1) 121.0(2) ?
S(1) Ru(1) N(1) C(5) -47.6(3) ?
N(1) Ru(1) S(1) Ru(2) -32.6(2) ?
N(1) Ru(1) S(1) C(12) 85.3(2) ?
S(1) Ru(1) C(11) C(6) 160.13(16) ?
S(1) Ru(1) C(11) C(10) -22.2(2) ?
C(11) Ru(1) S(1) Ru(2) -89.43(6) ?
C(11) Ru(1) S(1) C(12) 28.47(9) ?
S(1) Ru(1) C(19) O(1) -4(5) ?
C(19) Ru(1) S(1) Ru(2) 88.95(7) ?
C(19) Ru(1) S(1) C(12) -153.15(10) ?
S(1) Ru(1) C(20) O(2) 43(2) ?
C(20) Ru(1) S(1) Ru(2) -174.87(7) ?
C(20) Ru(1) S(1) C(12) -56.97(10) ?
S(2) Ru(1) N(1) C(1) 84.2(2) ?
S(2) Ru(1) N(1) C(5) -84.33(17) ?
N(1) Ru(1) S(2) Ru(2) 166.70(5) ?
N(1) Ru(1) S(2) C(32) 52.03(9) ?
S(2) Ru(1) C(11) C(6) 77.09(17) ?
S(2) Ru(1) C(11) C(10) -105.2(2) ?
C(11) Ru(1) S(2) Ru(2) 87.46(5) ?
C(11) Ru(1) S(2) C(32) -27.21(8) ?
S(2) Ru(1) C(19) O(1) 78(5) ?
C(19) Ru(1) S(2) Ru(2) -94.84(6) ?
C(19) Ru(1) S(2) C(32) 150.49(9) ?
S(2) Ru(1) C(20) O(2) 35(3) ?
C(20) Ru(1) S(2) Ru(2) 4.0(8) ?
C(20) Ru(1) S(2) C(32) -110.6(8) ?
N(1) Ru(1) C(11) C(6) -7.59(17) ?
N(1) Ru(1) C(11) C(10) 170.1(2) ?
C(11) Ru(1) N(1) C(1) 179.2(2) ?
C(11) Ru(1) N(1) C(5) 10.69(18) ?
N(1) Ru(1) C(19) O(1) 163(5) ?
C(19) Ru(1) N(1) C(1) 0.4(2) ?
C(19) Ru(1) N(1) C(5) -168.17(18) ?
N(1) Ru(1) C(20) O(2) -128(2) ?
C(20) Ru(1) N(1) C(1) -97.3(2) ?
C(20) Ru(1) N(1) C(5) 94.21(19) ?
C(11) Ru(1) C(19) O(1) 138(4) ?
C(19) Ru(1) C(11) C(6) 18(2) ?
C(19) Ru(1) C(11) C(10) -165(2) ?
C(11) Ru(1) C(20) O(2) -49(2) ?
C(20) Ru(1) C(11) C(6) -107.76(17) ?
C(20) Ru(1) C(11) C(10) 69.9(2) ?
C(19) Ru(1) C(20) O(2) 133(2) ?
C(20) Ru(1) C(19) O(1) -97(5) ?
S(1) Ru(2) S(2) Ru(1) 4.38(2) ?
S(1) Ru(2) S(2) C(32) 122.42(9) ?
S(2) Ru(2) S(1) Ru(1) -4.64(2) ?
S(2) Ru(2) S(1) C(12) -119.19(7) ?
S(1) Ru(2) N(2) C(21) 86.9(2) ?
S(1) Ru(2) N(2) C(25) -86.56(16) ?
N(2) Ru(2) S(1) Ru(1) 166.59(5) ?
N(2) Ru(2) S(1) C(12) 52.05(9) ?
S(1) Ru(2) C(31) C(26) 77.22(17) ?
S(1) Ru(2) C(31) C(30) -102.9(2) ?
C(31) Ru(2) S(1) Ru(1) 87.14(5) ?
C(31) Ru(2) S(1) C(12) -27.41(8) ?
S(1) Ru(2) C(39) O(3) 110(2) ?
C(39) Ru(2) S(1) Ru(1) -92.24(5) ?
C(39) Ru(2) S(1) C(12) 153.22(9) ?
S(1) Ru(2) C(40) O(4) 63(4) ?
C(40) Ru(2) S(1) Ru(1) 31.2(14) ?
C(40) Ru(2) S(1) C(12) -83.4(14) ?
S(2) Ru(2) N(2) C(21) 124.0(2) ?
S(2) Ru(2) N(2) C(25) -49.5(2) ?
N(2) Ru(2) S(2) Ru(1) -32.9(2) ?
N(2) Ru(2) S(2) C(32) 85.2(2) ?
S(2) Ru(2) C(31) C(26) 160.20(17) ?
S(2) Ru(2) C(31) C(30) -19.9(2) ?
C(31) Ru(2) S(2) Ru(1) -88.32(6) ?
C(31) Ru(2) S(2) C(32) 29.72(11) ?
S(2) Ru(2) C(39) O(3) 27(2) ?
C(39) Ru(2) S(2) Ru(1) 92.03(7) ?
C(39) Ru(2) S(2) C(32) -149.93(11) ?
S(2) Ru(2) C(40) O(4) 99(4) ?
C(40) Ru(2) S(2) Ru(1) -173.90(7) ?
C(40) Ru(2) S(2) C(32) -55.86(12) ?
N(2) Ru(2) C(31) C(26) -7.68(17) ?
N(2) Ru(2) C(31) C(30) 172.2(2) ?
C(31) Ru(2) N(2) C(21) -179.3(2) ?
C(31) Ru(2) N(2) C(25) 7.26(16) ?
N(2) Ru(2) C(39) O(3) -165(2) ?
C(39) Ru(2) N(2) C(21) 0.5(2) ?
C(39) Ru(2) N(2) C(25) -172.97(17) ?
N(2) Ru(2) C(40) O(4) -72(4) ?
C(40) Ru(2) N(2) C(21) -95.1(2) ?
C(40) Ru(2) N(2) C(25) 91.38(17) ?
C(31) Ru(2) C(39) O(3) -4(9) ?
C(39) Ru(2) C(31) C(26) -169(8) ?
C(39) Ru(2) C(31) C(30) 11(8) ?
C(31) Ru(2) C(40) O(4) 7(4) ?
C(40) Ru(2) C(31) C(26) -105.21(18) ?
C(40) Ru(2) C(31) C(30) 74.7(2) ?
C(39) Ru(2) C(40) O(4) -174(4) ?
C(40) Ru(2) C(39) O(3) -68(2) ?
Ru(1) S(1) C(12) C(13) -19.5(2) ?
Ru(1) S(1) C(12) C(17) 156.59(14) ?
Ru(2) S(1) C(12) C(13) 87.5(2) ?
Ru(2) S(1) C(12) C(17) -96.35(16) ?
Ru(1) S(2) C(32) C(33) 83.5(2) ?
Ru(1) S(2) C(32) C(37) -99.88(19) ?
Ru(2) S(2) C(32) C(33) -23.4(2) ?
Ru(2) S(2) C(32) C(37) 153.18(17) ?
Ru(1) N(1) C(1) C(2) -167.5(2) ?
Ru(1) N(1) C(5) C(4) 169.19(19) ?
Ru(1) N(1) C(5) C(6) -11.5(2) ?
C(1) N(1) C(5) C(4) -0.2(3) ?
C(1) N(1) C(5) C(6) 179.1(2) ?
C(5) N(1) C(1) C(2) 0.6(4) ?
Ru(2) N(2) C(21) C(22) -174.5(2) ?
Ru(2) N(2) C(25) C(24) 175.74(17) ?
Ru(2) N(2) C(25) C(26) -5.4(2) ?
C(21) N(2) C(25) C(24) 1.8(3) ?
C(21) N(2) C(25) C(26) -179.4(2) ?
C(25) N(2) C(21) C(22) -1.2(3) ?
N(1) C(1) C(2) C(3) -0.3(4) ?
C(1) C(2) C(3) C(4) -0.4(4) ?
C(1) C(2) C(3) C(18) -179.9(2) ?
C(2) C(3) C(4) C(5) 0.9(4) ?
C(18) C(3) C(4) C(5) -179.6(2) ?
C(3) C(4) C(5) N(1) -0.6(4) ?
C(3) C(4) C(5) C(6) -179.8(2) ?
N(1) C(5) C(6) C(7) -173.3(2) ?
N(1) C(5) C(6) C(11) 5.0(3) ?
C(4) C(5) C(6) C(7) 5.9(4) ?
C(4) C(5) C(6) C(11) -175.8(2) ?
C(5) C(6) C(7) C(8) 177.2(2) ?
C(5) C(6) C(11) Ru(1) 4.0(2) ?
C(5) C(6) C(11) C(10) -173.9(2) ?
C(7) C(6) C(11) Ru(1) -177.7(2) ?
C(7) C(6) C(11) C(10) 4.3(3) ?
C(11) C(6) C(7) C(8) -1.0(4) ?
C(6) C(7) C(8) C(9) -1.5(4) ?
C(7) C(8) C(9) C(10) 0.7(4) ?
C(8) C(9) C(10) C(11) 2.6(4) ?
C(8) C(9) C(10) C(13) -177.1(2) ?
C(9) C(10) C(11) Ru(1) 177.43(19) ?
C(9) C(10) C(11) C(6) -5.0(3) ?
C(9) C(10) C(13) C(12) -153.3(2) ?
C(9) C(10) C(13) C(14) 25.8(3) ?
C(11) C(10) C(13) C(12) 27.0(3) ?
C(11) C(10) C(13) C(14) -153.8(2) ?
C(13) C(10) C(11) Ru(1) -2.9(3) ?
C(13) C(10) C(11) C(6) 174.7(2) ?
S(1) C(12) C(13) C(10) -11.2(3) ?
S(1) C(12) C(13) C(14) 169.71(17) ?
S(1) C(12) C(17) C(16) -173.93(19) ?
C(13) C(12) C(17) C(16) 2.5(3) ?
C(17) C(12) C(13) C(10) 173.0(2) ?
C(17) C(12) C(13) C(14) -6.2(3) ?
C(10) C(13) C(14) C(15) -174.3(2) ?
C(12) C(13) C(14) C(15) 4.9(3) ?
C(13) C(14) C(15) C(16) 0.3(3) ?
C(14) C(15) C(16) C(17) -4.2(3) ?
C(15) C(16) C(17) C(12) 2.9(3) ?
N(2) C(21) C(22) C(23) -0.3(4) ?
C(21) C(22) C(23) C(24) 1.2(3) ?
C(21) C(22) C(23) C(38) -179.6(2) ?
C(22) C(23) C(24) C(25) -0.6(3) ?
C(38) C(23) C(24) C(25) -179.9(2) ?
C(23) C(24) C(25) N(2) -0.9(3) ?
C(23) C(24) C(25) C(26) -179.6(2) ?
N(2) C(25) C(26) C(27) -178.7(2) ?
N(2) C(25) C(26) C(31) -1.4(3) ?
C(24) C(25) C(26) C(27) 0.1(3) ?
C(24) C(25) C(26) C(31) 177.4(2) ?
C(25) C(26) C(27) C(28) 175.6(2) ?
C(25) C(26) C(31) Ru(2) 7.4(2) ?
C(25) C(26) C(31) C(30) -172.5(2) ?
C(27) C(26) C(31) Ru(2) -175.37(19) ?
C(27) C(26) C(31) C(30) 4.7(3) ?
C(31) C(26) C(27) C(28) -1.5(3) ?
C(26) C(27) C(28) C(29) -1.0(3) ?
C(27) C(28) C(29) C(30) 0.3(4) ?
C(28) C(29) C(30) C(31) 2.9(3) ?
C(28) C(29) C(30) C(33) -175.6(2) ?
C(29) C(30) C(31) Ru(2) 174.86(18) ?
C(29) C(30) C(31) C(26) -5.2(3) ?
C(29) C(30) C(33) C(34) 26.8(3) ?
C(29) C(30) C(33) C(32) -153.5(2) ?
C(31) C(30) C(33) C(34) -151.6(2) ?
C(31) C(30) C(33) C(32) 28.1(3) ?
C(33) C(30) C(31) Ru(2) -6.8(3) ?
C(33) C(30) C(31) C(26) 173.1(2) ?
C(30) C(33) C(34) C(35) -175.3(2) ?
C(30) C(33) C(32) S(2) -7.8(3) ?
C(30) C(33) C(32) C(37) 175.8(2) ?
C(34) C(33) C(32) S(2) 171.87(19) ?
C(34) C(33) C(32) C(37) -4.5(3) ?
C(32) C(33) C(34) C(35) 5.0(3) ?
C(33) C(34) C(35) C(36) -1.3(4) ?
C(34) C(35) C(36) C(37) -3.0(4) ?
C(35) C(36) C(37) C(32) 3.3(4) ?
C(36) C(37) C(32) S(2) -176.3(2) ?
C(36) C(37) C(32) C(33) 0.5(4) ?
Ru(1) N(1) C(1) H(1) 13.5 no
C(5) N(1) C(1) H(1) -178.4 no
Ru(2) N(2) C(21) H(11) 5.6 no
C(25) N(2) C(21) H(11) 178.9 no
N(1) C(1) C(2) H(2) 179.3 no
H(1) C(1) C(2) C(3) 178.7 no
H(1) C(1) C(2) H(2) -1.7 no
H(2) C(2) C(3) C(4) 179.9 no
H(2) C(2) C(3) C(18) 0.4 no
C(2) C(3) C(4) H(3) -178.8 no
C(2) C(3) C(18) H(21) -90.0 no
C(2) C(3) C(18) H(22) 150.2 no
C(2) C(3) C(18) H(23) 30.0 no
C(4) C(3) C(18) H(21) 90.5 no
C(4) C(3) C(18) H(22) -29.3 no
C(4) C(3) C(18) H(23) -149.5 no
C(18) C(3) C(4) H(3) 0.7 no
H(3) C(4) C(5) N(1) 179.1 no
H(3) C(4) C(5) C(6) -0.1 no
C(5) C(6) C(7) H(4) -2.8 no
C(11) C(6) C(7) H(4) 179.0 no
C(6) C(7) C(8) H(5) 178.2 no
H(4) C(7) C(8) C(9) 178.5 no
H(4) C(7) C(8) H(5) -1.8 no
C(7) C(8) C(9) H(6) -179.3 no
H(5) C(8) C(9) C(10) -179.0 no
H(5) C(8) C(9) H(6) 0.9 no
H(6) C(9) C(10) C(11) -177.3 no
H(6) C(9) C(10) C(13) 3.0 no
S(1) C(12) C(17) H(10) 6.6 no
C(13) C(12) C(17) H(10) -177.0 no
C(10) C(13) C(14) H(7) 5.8 no
C(12) C(13) C(14) H(7) -175.0 no
C(13) C(14) C(15) H(8) -179.3 no
H(7) C(14) C(15) C(16) -179.8 no
H(7) C(14) C(15) H(8) 0.6 no
C(14) C(15) C(16) H(9) 175.7 no
H(8) C(15) C(16) C(17) 175.4 no
H(8) C(15) C(16) H(9) -4.7 no
C(15) C(16) C(17) H(10) -177.6 no
H(9) C(16) C(17) C(12) -177.1 no
H(9) C(16) C(17) H(10) 2.4 no
N(2) C(21) C(22) H(12) 179.2 no
H(11) C(21) C(22) C(23) 179.6 no
H(11) C(21) C(22) H(12) -0.9 no
H(12) C(22) C(23) C(24) -178.4 no
H(12) C(22) C(23) C(38) 0.9 no
C(22) C(23) C(24) H(13) -179.5 no
C(22) C(23) C(38) H(24) -90.0 no
C(22) C(23) C(38) H(25) 149.6 no
C(22) C(23) C(38) H(26) 29.6 no
C(24) C(23) C(38) H(24) 89.2 no
C(24) C(23) C(38) H(25) -31.1 no
C(24) C(23) C(38) H(26) -151.2 no
C(38) C(23) C(24) H(13) 1.2 no
H(13) C(24) C(25) N(2) 178.1 no
H(13) C(24) C(25) C(26) -0.7 no
C(25) C(26) C(27) H(14) -4.4 no
C(31) C(26) C(27) H(14) 178.5 no
C(26) C(27) C(28) H(15) 179.1 no
H(14) C(27) C(28) C(29) 179.0 no
H(14) C(27) C(28) H(15) -0.9 no
C(27) C(28) C(29) H(16) -179.7 no
H(15) C(28) C(29) C(30) -179.8 no
H(15) C(28) C(29) H(16) 0.2 no
H(16) C(29) C(30) C(31) -177.1 no
H(16) C(29) C(30) C(33) 4.3 no
C(30) C(33) C(34) H(17) 4.7 no
C(32) C(33) C(34) H(17) -175.0 no
C(33) C(34) C(35) H(18) 179.1 no
H(17) C(34) C(35) C(36) 178.7 no
H(17) C(34) C(35) H(18) -0.9 no
C(34) C(35) C(36) H(19) 177.0 no
H(18) C(35) C(36) C(37) 176.6 no
H(18) C(35) C(36) H(19) -3.4 no
C(35) C(36) C(37) H(20) -177.2 no
H(19) C(36) C(37) C(32) -176.7 no
H(19) C(36) C(37) H(20) 2.8 no
H(20) C(37) C(32) S(2) 4.2 no
H(20) C(37) C(32) C(33) -179.0 no
